data_7709944
loop_
_publ_author_name
'Upadhyay, Aditya'
'Meena, Harshita'
'Jha, Raushan Kumar'
'Kanika, Kanika'
'Kumar, Sangit'

_publ_section_title
;
 Isolation of Monomeric Copper(II) Phenolate Selenoether Complexes using
 Chelating ortho-Bisphenylselenide-phenolate Ligands and Their
 Electrocatalytic Hydrogen Gas Evolution Activity
;
_journal_name_full 'Dalton Transactions'
_journal_paper_doi 10.1039/D2DT00678B
_journal_year 2022
_chemical_formula_moiety 'C50 H32 Cu N4 O2 Se4'
_chemical_formula_sum 'C50 H32 Cu N4 O2 Se4'
_chemical_formula_weight 1100.220
_chemical_name_systematic 'Copper(II) Selenolate'
_space_group_crystal_system orthorhombic
_space_group_IT_number 56
_space_group_name_Hall '-P 2ab 2ac'
_space_group_name_H-M_alt 'P c c n'
_symmetry_Int_Tables_number 56
_audit_creation_date 2021-09-23
_audit_creation_method
;
Olex2 1.3
(compiled 2020.11.12 svn.r5f609507 for OlexSys, GUI svn.r6272)
;
_audit_update_record
;
2021-09-28 deposited with the CCDC.	2022-04-07 downloaded from the CCDC.
;
_cell_angle_alpha 90
_cell_angle_beta 90
_cell_angle_gamma 90
_cell_formula_units_Z 4
_cell_length_a 20.7882
_cell_length_b 10.506
_cell_length_c 19.8771
_cell_measurement_reflns_used 9940
_cell_measurement_temperature 140.0
_cell_measurement_theta_max 27.75
_cell_measurement_theta_min 2.27
_cell_volume 4341.175
_computing_molecular_graphics 'Olex2 1.3 (Dolomanov et al., 2009)'
_computing_publication_material 'Olex2 1.3 (Dolomanov et al., 2009)'
_computing_structure_refinement 'olex2.refine 1.3 (Bourhis et al., 2015)'
_computing_structure_solution 'olex2.solve 1.3 (Bourhis et al., 2015)'
_diffrn_ambient_temperature 140.0
_diffrn_measured_fraction_theta_full 0.9947
_diffrn_measured_fraction_theta_max 0.9931
_diffrn_measurement_device_type Apex
_diffrn_radiation_type 'Mo K\a'
_diffrn_radiation_wavelength 0.71073
_diffrn_reflns_av_R_equivalents 0.0932
_diffrn_reflns_av_unetI/netI 0.0305
_diffrn_reflns_Laue_measured_fraction_full 0.9947
_diffrn_reflns_Laue_measured_fraction_max 0.9931
_diffrn_reflns_limit_h_max 26
_diffrn_reflns_limit_h_min -26
_diffrn_reflns_limit_k_max 13
_diffrn_reflns_limit_k_min -13
_diffrn_reflns_limit_l_max 25
_diffrn_reflns_limit_l_min -25
_diffrn_reflns_number 85969
_diffrn_reflns_point_group_measured_fraction_full 0.9947
_diffrn_reflns_point_group_measured_fraction_max 0.9931
_diffrn_reflns_theta_full 25.2417
_diffrn_reflns_theta_max 27.11
_diffrn_reflns_theta_min 2.27
_exptl_absorpt_coefficient_mu 3.903
_exptl_absorpt_correction_T_max 0.7458
_exptl_absorpt_correction_T_min 0.6224
_exptl_absorpt_correction_type multi-scan
_exptl_crystal_colour 'clear orangish orange'
_exptl_crystal_colour_lustre clear
_exptl_crystal_colour_modifier orangish
_exptl_crystal_colour_primary orange
_exptl_crystal_density_diffrn 1.683
_exptl_crystal_description needle
_exptl_crystal_F_000 2165.826
_exptl_crystal_preparation 'DCM:Hexane (1:3)'
_exptl_crystal_size_max 0.034
_exptl_crystal_size_mid 0.022
_exptl_crystal_size_min 0.016
_refine_diff_density_max 0.8990
_refine_diff_density_min -0.4308
_refine_diff_density_rms 0.1131
_refine_ls_d_res_high 0.7798
_refine_ls_d_res_low 8.9665
_refine_ls_goodness_of_fit_ref 1.0461
_refine_ls_hydrogen_treatment constr
_refine_ls_matrix_type full
_refine_ls_number_constraints 32
_refine_ls_number_parameters 276
_refine_ls_number_reflns 4764
_refine_ls_number_restraints 0
_refine_ls_restrained_S_all 1.0461
_refine_ls_R_factor_all 0.0411
_refine_ls_R_factor_gt 0.0284
_refine_ls_shift/su_max 0.0032
_refine_ls_shift/su_mean 0.0001
_refine_ls_structure_factor_coef Fsqd
_refine_ls_weighting_details 'w=1/[\s^2^(Fo^2^)+(0.0243P)^2^+4.4193P] where P=(Fo^2^+2Fc^2^)/3'
_refine_ls_weighting_scheme calc
_refine_ls_wR_factor_gt 0.0606
_refine_ls_wR_factor_ref 0.0672
_reflns_Friedel_coverage 0.0
_reflns_limit_h_max 26
_reflns_limit_h_min 0
_reflns_limit_k_max 13
_reflns_limit_k_min 0
_reflns_limit_l_max 25
_reflns_limit_l_min 0
_reflns_number_gt 3882
_reflns_number_total 4764
_reflns_threshold_expression I>=2u(I)
_cod_data_source_file d2dt00678b2.cif
_cod_data_source_block F2_a
_cod_original_cell_volume 4341.175122
_cod_database_code 7709944
_olex2_refinement_description
;
1. Fixed Uiso
 At 1.2 times of:
  All C(H) groups
2.a Aromatic/amide H refined with riding coordinates:
 C009(H009), C00C(H00C), C00G(H00G), C00H(H00H), C00J(H00J), C00K(H00K),
 C00M(H00M), C00N(H00N), C00O(H00O), C00P(H00P), C00Q(H00Q), C00R(H00R),
 C00S(H00S), C00T(H00T), C00U(H00U), C00V(H00V)
;
_olex2_submission_special_instructions 'No special instructions were received'

loop_
_space_group_symop_id
_space_group_symop_operation_xyz
1 x,y,z
2 x+1/2,-y,-z+1/2
3 -x,y+1/2,-z+1/2
4 -x+1/2,-y+1/2,z
5 -x,-y,-z
6 -x-1/2,y,z-1/2
7 x,-y-1/2,z-1/2
8 x-1/2,y-1/2,-z

loop_
_atom_site_label
_atom_site_type_symbol
_atom_site_fract_x
_atom_site_fract_y
_atom_site_fract_z
_atom_site_U_iso_or_equiv
_atom_site_adp_type
_atom_site_occupancy
_atom_site_site_symmetry_order
_atom_site_refinement_flags_posn
_atom_site_refinement_flags_adp
_atom_site_refinement_flags_occupancy
Se01 Se 0.369118(13) 0.88388(3) 0.440835(13) 0.02217(7) Uani 1.000000 1 . . .
Se02 Se 0.306227(13) 0.40213(3) 0.548932(14) 0.02460(8) Uani 1.000000 1 . . .
Cu03 Cu 0.25 0.75 0.41763(2) 0.01918(10) Uani 1.000000 2 S T P
O004 O 0.28906(9) 0.63657(18) 0.48272(9) 0.0232(4) Uani 1.000000 1 . . .
N005 N 0.26756(10) 0.6298(2) 0.34037(11) 0.0200(5) Uani 1.000000 1 . . .
C006 C 0.35821(13) 0.2779(3) 0.59413(14) 0.0241(6) Uani 1.000000 1 . . .
C007 C 0.36997(12) 0.5328(2) 0.54214(12) 0.0193(5) Uani 1.000000 1 . . .
C008 C 0.47311(13) 0.6318(3) 0.55984(12) 0.0213(5) Uani 1.000000 1 . . .
C009 C 0.43143(13) 0.5280(3) 0.56840(12) 0.0200(5) Uani 1.000000 1 . . .
H009 H 0.44545(13) 0.4547(3) 0.59220(12) 0.0240(6) Uiso 1.000000 1 R . .
N00A N 0.58463(13) 0.6380(3) 0.61693(14) 0.0381(6) Uani 1.000000 1 . . .
C00B C 0.34782(12) 0.6407(3) 0.50509(12) 0.0192(5) Uani 1.000000 1 . . .
C00C C 0.45342(13) 0.7369(3) 0.52308(12) 0.0210(5) Uani 1.000000 1 . . .
H00C H 0.48201(13) 0.8064(3) 0.51674(12) 0.0253(7) Uiso 1.000000 1 R . .
C00D C 0.53569(14) 0.6330(3) 0.59108(14) 0.0262(6) Uani 1.000000 1 . . .
C00E C 0.39215(13) 0.7410(3) 0.49547(12) 0.0202(5) Uani 1.000000 1 . . .
C00F C 0.39827(12) 0.8220(3) 0.35475(13) 0.0220(6) Uani 1.000000 1 . . .
C00G C 0.41956(13) 0.6994(3) 0.34509(14) 0.0247(6) Uani 1.000000 1 . . .
H00G H 0.42326(13) 0.6430(3) 0.38224(14) 0.0296(7) Uiso 1.000000 1 R . .
C00H C 0.38436(15) 0.1777(3) 0.55763(16) 0.0309(7) Uani 1.000000 1 . . .
H00H H 0.37500(15) 0.1696(3) 0.51105(16) 0.0371(8) Uiso 1.000000 1 R . .
C00I C 0.25882(12) 0.6842(2) 0.27889(12) 0.0202(5) Uani 1.000000 1 . . .
C00J C 0.28305(13) 0.5077(3) 0.34297(14) 0.0240(6) Uani 1.000000 1 . . .
H00J H 0.28953(13) 0.4689(3) 0.38562(14) 0.0288(7) Uiso 1.000000 1 R . .
C00K C 0.37131(15) 0.2889(3) 0.66273(14) 0.0311(7) Uani 1.000000 1 . . .
H00K H 0.35239(15) 0.3554(3) 0.68836(14) 0.0373(8) Uiso 1.000000 1 R . .
C00L C 0.26650(12) 0.6190(3) 0.21800(13) 0.0228(6) Uani 1.000000 1 . . .
C00M C 0.28279(13) 0.4892(3) 0.22252(14) 0.0274(6) Uani 1.000000 1 . . .
H00M H 0.28865(13) 0.4402(3) 0.18283(14) 0.0328(7) Uiso 1.000000 1 R . .
C00N C 0.29019(14) 0.4338(3) 0.28475(14) 0.0282(6) Uani 1.000000 1 . . .
H00N H 0.30009(14) 0.3457(3) 0.28824(14) 0.0339(8) Uiso 1.000000 1 R . .
C00O C 0.39309(15) 0.9054(3) 0.30034(15) 0.0311(7) Uani 1.000000 1 . . .
H00O H 0.37886(15) 0.9904(3) 0.30692(15) 0.0373(8) Uiso 1.000000 1 R . .
C00P C 0.41222(16) 0.2018(3) 0.69321(17) 0.0402(8) Uani 1.000000 1 . . .
H00P H 0.42202(16) 0.2098(3) 0.73969(17) 0.0483(10) Uiso 1.000000 1 R . .
C00Q C 0.43568(15) 0.6582(3) 0.28063(14) 0.0328(7) Uani 1.000000 1 . . .
H00Q H 0.45049(15) 0.5737(3) 0.27388(14) 0.0393(8) Uiso 1.000000 1 R . .
C00R C 0.42398(16) 0.0897(3) 0.58879(18) 0.0395(8) Uani 1.000000 1 . . .
H00R H 0.44091(16) 0.0201(3) 0.56390(18) 0.0475(9) Uiso 1.000000 1 R . .
C00S C 0.43884(16) 0.1033(3) 0.65617(19) 0.0428(9) Uani 1.000000 1 . . .
H00S H 0.46738(16) 0.0449(3) 0.67716(19) 0.0513(10) Uiso 1.000000 1 R . .
C00T C 0.25763(14) 0.6875(3) 0.15595(13) 0.0279(6) Uani 1.000000 1 . . .
H00T H 0.26258(14) 0.6442(3) 0.11434(13) 0.0335(7) Uiso 1.000000 1 R . .
C00U C 0.43023(16) 0.7399(3) 0.22659(15) 0.0373(8) Uani 1.000000 1 . . .
H00U H 0.44110(16) 0.7115(3) 0.18266(15) 0.0447(9) Uiso 1.000000 1 R . .
C00V C 0.40905(16) 0.8622(4) 0.23643(15) 0.0393(8) Uani 1.000000 1 . . .
H00V H 0.40526(16) 0.9180(4) 0.19905(15) 0.0472(10) Uiso 1.000000 1 R . .

loop_
_atom_site_aniso_label
_atom_site_aniso_U_11
_atom_site_aniso_U_22
_atom_site_aniso_U_33
_atom_site_aniso_U_12
_atom_site_aniso_U_13
_atom_site_aniso_U_23
Se01 0.02496(15) 0.02075(14) 0.02081(13) 0.00379(11) -0.00047(10) 0.00375(10)
Se02 0.02379(15) 0.02349(14) 0.02652(14) -0.00104(11) -0.00093(11) 0.00308(11)
Cu03 0.0194(2) 0.0219(2) 0.0162(2) 0.00530(19) -0.000000 0.000000
O004 0.0215(10) 0.0279(10) 0.0202(9) 0.0013(8) -0.0024(7) 0.0026(8)
N005 0.0160(11) 0.0241(11) 0.0199(11) 0.0032(9) -0.0004(8) -0.0006(9)
C006 0.0247(14) 0.0229(14) 0.0245(14) -0.0052(11) -0.0012(11) 0.0056(11)
C007 0.0221(13) 0.0195(13) 0.0161(12) 0.0010(10) 0.0021(10) -0.0003(10)
C008 0.0210(13) 0.0291(14) 0.0140(11) 0.0039(11) 0.0008(10) -0.0009(10)
C009 0.0246(14) 0.0217(13) 0.0138(12) 0.0061(11) 0.0024(10) 0.0029(10)
N00A 0.0297(15) 0.0447(17) 0.0400(15) 0.0029(12) -0.0080(12) 0.0054(13)
C00B 0.0207(13) 0.0230(13) 0.0139(12) 0.0049(11) -0.0003(10) -0.0019(10)
C00C 0.0228(14) 0.0224(13) 0.0179(12) -0.0009(11) 0.0014(10) -0.0010(10)
C00D 0.0264(15) 0.0290(15) 0.0232(14) 0.0049(12) 0.0005(12) 0.0043(11)
C00E 0.0234(13) 0.0227(13) 0.0146(12) 0.0037(11) 0.0008(10) 0.0024(10)
C00F 0.0175(13) 0.0294(15) 0.0192(13) -0.0028(11) 0.0003(10) 0.0023(11)
C00G 0.0249(14) 0.0283(15) 0.0208(13) -0.0025(12) 0.0016(11) 0.0021(11)
C00H 0.0335(17) 0.0246(15) 0.0347(16) -0.0008(13) -0.0009(13) 0.0010(13)
C00I 0.0153(13) 0.0243(14) 0.0209(12) 0.0020(11) -0.0002(10) -0.0001(11)
C00J 0.0205(14) 0.0255(14) 0.0260(14) 0.0037(11) -0.0013(11) -0.0004(11)
C00K 0.0343(17) 0.0333(17) 0.0256(15) -0.0128(13) -0.0013(13) 0.0053(12)
C00L 0.0154(13) 0.0322(15) 0.0209(13) 0.0000(11) 0.0010(10) -0.0036(11)
C00M 0.0240(15) 0.0325(16) 0.0255(14) 0.0046(12) -0.0004(11) -0.0078(12)
C00N 0.0288(16) 0.0242(15) 0.0317(15) 0.0023(12) 0.0004(12) -0.0048(12)
C00O 0.0301(16) 0.0350(17) 0.0281(15) 0.0015(13) 0.0006(12) 0.0087(13)
C00P 0.0366(19) 0.050(2) 0.0343(17) -0.0227(16) -0.0097(14) 0.0205(15)
C00Q 0.0372(18) 0.0341(17) 0.0270(15) -0.0021(14) 0.0060(13) -0.0037(13)
C00R 0.0347(18) 0.0309(17) 0.053(2) 0.0009(14) 0.0045(15) 0.0091(15)
C00S 0.0240(16) 0.044(2) 0.060(2) -0.0072(15) -0.0070(15) 0.0287(17)
C00T 0.0250(15) 0.0386(16) 0.0202(13) -0.0005(13) -0.0007(11) -0.0046(12)
C00U 0.0391(19) 0.053(2) 0.0200(15) -0.0044(16) 0.0074(13) -0.0011(14)
C00V 0.0377(19) 0.056(2) 0.0241(15) -0.0021(16) 0.0016(13) 0.0139(15)

loop_
_atom_type_symbol
_atom_type_scat_dispersion_real
_atom_type_scat_dispersion_imag
_atom_type_scat_Cromer_Mann_a1
_atom_type_scat_Cromer_Mann_a2
_atom_type_scat_Cromer_Mann_a3
_atom_type_scat_Cromer_Mann_a4
_atom_type_scat_Cromer_Mann_b1
_atom_type_scat_Cromer_Mann_b2
_atom_type_scat_Cromer_Mann_b3
_atom_type_scat_Cromer_Mann_b4
_atom_type_scat_Cromer_Mann_c
_atom_type_scat_source
_atom_type_scat_dispersion_source
C 0.00347 0.00161 2.31000 1.02000 1.58860 0.86500 20.84390 10.20750 0.56870 51.65120 0.215599998832 'International Tables Volume C Table 6.1.1.4 (pp. 500-502)' 'Henke, Gullikson and Davis, At. Data and Nucl. Data Tables, 1993, 54, 2'
H 0.00000 0.00000 0.49300 0.32291 0.14019 0.04081 10.51090 26.12570 3.14236 57.79970 0.0030380000826 'International Tables Volume C Table 6.1.1.4 (pp. 500-502)' 'Henke, Gullikson and Davis, At. Data and Nucl. Data Tables, 1993, 54, 2'
O 0.01158 0.00611 3.04850 2.28680 1.54630 0.86700 13.27710 5.70110 0.32390 32.90890 0.250800013542 'International Tables Volume C Table 6.1.1.4 (pp. 500-502)' 'Henke, Gullikson and Davis, At. Data and Nucl. Data Tables, 1993, 54, 2'
N 0.00653 0.00323 12.21260 3.13220 2.01250 1.16630 0.00570 9.89330 28.99750 0.58260 -11.5290002823 'International Tables Volume C Table 6.1.1.4 (pp. 500-502)' 'Henke, Gullikson and Davis, At. Data and Nucl. Data Tables, 1993, 54, 2'
Cu 0.34125 1.28947 13.33800 7.16760 5.61580 1.67350 3.58280 0.24700 11.39660 64.81260 1.19099998474 'International Tables Volume C Table 6.1.1.4 (pp. 500-502)' 'Henke, Gullikson and Davis, At. Data and Nucl. Data Tables, 1993, 54, 2'
Se -0.08110 2.30834 17.00060 5.81960 3.97310 4.35430 2.40980 0.27260 15.23720 43.81630 2.84089994431 'International Tables Volume C Table 6.1.1.4 (pp. 500-502)' 'Henke, Gullikson and Davis, At. Data and Nucl. Data Tables, 1993, 54, 2'

loop_
_geom_angle_atom_site_label_1
_geom_angle_atom_site_label_2
_geom_angle_atom_site_label_3
_geom_angle
_geom_angle_site_symmetry_1
_geom_angle_site_symmetry_3
_geom_angle_publ_flag
C00E Se01 Cu03 85.59(8) . 4_565 ?
C00F Se01 Cu03 87.90(8) . 4_565 ?
C00F Se01 C00E 99.23(11) . . ?
C007 Se02 C006 97.54(11) . . ?
Se01 Cu03 Se01 161.603(19) . 4_565 ?
O004 Cu03 Se01 87.31(6) . 4_565 ?
O004 Cu03 Se01 80.41(6) . . ?
O004 Cu03 Se01 80.41(6) 4_565 4_565 ?
O004 Cu03 Se01 87.31(6) 4_565 . ?
O004 Cu03 O004 96.21(11) . 4_565 ?
N005 Cu03 Se01 88.40(6) . 4_565 ?
N005 Cu03 Se01 105.72(6) . . ?
N005 Cu03 Se01 88.40(6) 4_565 . ?
N005 Cu03 Se01 105.72(6) 4_565 4_565 ?
N005 Cu03 O004 92.72(8) 4_565 4_565 ?
N005 Cu03 O004 165.30(8) 4_565 . ?
N005 Cu03 O004 165.30(8) . 4_565 ?
N005 Cu03 O004 92.72(8) . . ?
N005 Cu03 N005 81.11(12) . 4_565 ?
C00B O004 Cu03 126.97(17) . 4_565 ?
C00I N005 Cu03 113.32(17) . 4_565 ?
C00J N005 Cu03 128.28(18) . 4_565 ?
C00J N005 C00I 118.3(2) . . ?
C00H C006 Se02 119.4(2) . . ?
C00K C006 Se02 120.7(2) . . ?
C00K C006 C00H 119.8(3) . . ?
C009 C007 Se02 126.0(2) . . ?
C00B C007 Se02 112.51(19) . . ?
C00B C007 C009 121.5(2) . . ?
C00C C008 C009 120.0(2) . . ?
C00D C008 C009 120.8(2) . . ?
C00D C008 C00C 119.1(3) . . ?
C008 C009 C007 119.8(2) . . ?
H009 C009 C007 120.10(15) . . ?
H009 C009 C008 120.10(15) . . ?
C007 C00B O004 116.9(2) . . ?
C00E C00B O004 126.2(2) . . ?
C00E C00B C007 116.9(2) . . ?
H00C C00C C008 119.84(16) . . ?
C00E C00C C008 120.3(3) . . ?
C00E C00C H00C 119.84(16) . . ?
N00A C00D C008 177.5(3) . . ?
C00B C00E Se01 119.91(19) . . ?
C00C C00E Se01 118.6(2) . . ?
C00C C00E C00B 121.4(2) . . ?
C00G C00F Se01 122.8(2) . . ?
C00O C00F Se01 116.8(2) . . ?
C00O C00F C00G 120.3(3) . . ?
H00G C00G C00F 120.11(16) . . ?
C00Q C00G C00F 119.8(3) . . ?
C00Q C00G H00G 120.11(18) . . ?
H00H C00H C006 119.83(17) . . ?
C00R C00H C006 120.3(3) . . ?
C00R C00H H00H 119.8(2) . . ?
C00I C00I N005 116.10(14) 4_565 . ?
C00L C00I N005 123.7(2) . . ?
H00J C00J N005 118.99(15) . . ?
C00N C00J N005 122.0(3) . . ?
C00N C00J H00J 118.99(17) . . ?
H00K C00K C006 120.29(18) . . ?
C00P C00K C006 119.4(3) . . ?
C00P C00K H00K 120.3(2) . . ?
C00M C00L C00I 116.5(2) . . ?
C00T C00L C00I 118.7(3) . . ?
C00T C00L C00M 124.7(2) . . ?
H00M C00M C00L 120.19(16) . . ?
C00N C00M C00L 119.6(3) . . ?
C00N C00M H00M 120.19(17) . . ?
C00M C00N C00J 119.7(3) . . ?
H00N C00N C00J 120.13(17) . . ?
H00N C00N C00M 120.13(17) . . ?
H00O C00O C00F 120.51(18) . . ?
C00V C00O C00F 119.0(3) . . ?
C00V C00O H00O 120.51(19) . . ?
H00P C00P C00K 119.8(2) . . ?
C00S C00P C00K 120.3(3) . . ?
C00S C00P H00P 119.83(19) . . ?
H00Q C00Q C00G 119.88(18) . . ?
C00U C00Q C00G 120.2(3) . . ?
C00U C00Q H00Q 119.88(19) . . ?
H00R C00R C00H 120.1(2) . . ?
C00S C00R C00H 119.8(3) . . ?
C00S C00R H00R 120.1(2) . . ?
C00R C00S C00P 120.2(3) . . ?
H00S C00S C00P 119.91(19) . . ?
H00S C00S C00R 119.9(2) . . ?
C00T C00T C00L 121.08(16) 4_565 . ?
H00T C00T C00L 119.46(16) . . ?
H00U C00U C00Q 120.08(19) . . ?
C00V C00U C00Q 119.8(3) . . ?
C00V C00U H00U 120.08(18) . . ?
C00U C00V C00O 120.9(3) . . ?
H00V C00V C00O 119.57(19) . . ?
H00V C00V C00U 119.57(18) . . ?

loop_
_geom_bond_atom_site_label_1
_geom_bond_atom_site_label_2
_geom_bond_distance
_geom_bond_site_symmetry_2
_geom_bond_publ_flag
Se01 Cu03 2.8849(3) 4_565 ?
Se01 C00E 1.913(3) . ?
Se01 C00F 1.928(3) . ?
Se02 C006 1.918(3) . ?
Se02 C007 1.913(3) . ?
Cu03 O004 1.9374(18) 4_565 ?
Cu03 O004 1.9374(18) . ?
Cu03 N005 2.021(2) 4_565 ?
Cu03 N005 2.021(2) . ?
O004 C00B 1.301(3) . ?
N005 C00I 1.361(3) . ?
N005 C00J 1.324(3) . ?
C006 C00H 1.389(4) . ?
C006 C00K 1.395(4) . ?
C007 C009 1.381(4) . ?
C007 C00B 1.428(4) . ?
C008 C009 1.403(4) . ?
C008 C00C 1.386(4) . ?
C008 C00D 1.442(4) . ?
C009 H009 0.9500 . ?
N00A C00D 1.141(4) . ?
C00B C00E 1.413(4) . ?
C00C H00C 0.9500 . ?
C00C C00E 1.388(4) . ?
C00F C00G 1.375(4) . ?
C00F C00O 1.396(4) . ?
C00G H00G 0.9500 . ?
C00G C00Q 1.393(4) . ?
C00H H00H 0.9500 . ?
C00H C00R 1.385(4) . ?
C00I C00I 1.430(5) 4_565 ?
C00I C00L 1.400(4) . ?
C00J H00J 0.9500 . ?
C00J C00N 1.402(4) . ?
C00K H00K 0.9500 . ?
C00K C00P 1.388(5) . ?
C00L C00M 1.408(4) . ?
C00L C00T 1.440(4) . ?
C00M H00M 0.9500 . ?
C00M C00N 1.376(4) . ?
C00N H00N 0.9500 . ?
C00O H00O 0.9500 . ?
C00O C00V 1.389(4) . ?
C00P H00P 0.9500 . ?
C00P C00S 1.386(5) . ?
C00Q H00Q 0.9500 . ?
C00Q C00U 1.379(4) . ?
C00R H00R 0.9500 . ?
C00R C00S 1.382(5) . ?
C00S H00S 0.9500 . ?
C00T C00T 1.350(6) 4_565 ?
C00T H00T 0.9500 . ?
C00U H00U 0.9500 . ?
C00U C00V 1.372(5) . ?
C00V H00V 0.9500 . ?

loop_
_geom_torsion_atom_site_label_1
_geom_torsion_atom_site_label_2
_geom_torsion_atom_site_label_3
_geom_torsion_atom_site_label_4
_geom_torsion
_geom_torsion_site_symmetry_1
_geom_torsion_site_symmetry_2
_geom_torsion_site_symmetry_3
_geom_torsion_site_symmetry_4
_geom_torsion_publ_flag
Se01 C00E C00B O004 -3.7(2) . . . . ?
Se01 C00E C00B C007 175.33(19) . . . . ?
Se01 C00E C00C C008 -176.44(18) . . . . ?
Se01 C00F C00G C00Q 175.5(2) . . . . ?
Se01 C00F C00O C00V -175.4(2) . . . . ?
Se02 C006 C00H C00R 177.6(2) . . . . ?
Se02 C006 C00K C00P -176.1(2) . . . . ?
Se02 C007 C009 C008 -179.6(2) . . . . ?
Se02 C007 C00B O004 1.05(19) . . . . ?
Se02 C007 C00B C00E -178.11(17) . . . . ?
Cu03 O004 C00B C007 -167.5(2) . . . . ?
Cu03 O004 C00B C007 -167.5(2) 4_565 . . . ?
Cu03 O004 C00B C00E 11.6(2) . . . . ?
Cu03 O004 C00B C00E 11.6(2) 4_565 . . . ?
Cu03 N005 C00I C00I 2.0(2) . 4_565 4_565 . ?
Cu03 N005 C00I C00I 2.0(2) . . . 4_565 ?
Cu03 N005 C00I C00L -178.34(17) 4_565 . . . ?
Cu03 N005 C00I C00L -178.34(17) . . . . ?
Cu03 N005 C00J C00N 176.1(2) . . . . ?
Cu03 N005 C00J C00N 176.1(2) 4_565 . . . ?
O004 C00B C007 C009 -179.6(2) . . . . ?
O004 C00B C00E C00C 178.4(3) . . . . ?
N005 C00I C00I N005 -2.7(2) . . 4_565 4_565 ?
N005 C00I C00I C00L 177.6(3) . . 4_565 4_565 ?
N005 C00I C00L C00M 1.5(3) . . . . ?
N005 C00I C00L C00T -178.3(3) . . . . ?
N005 C00J C00N C00M 1.9(3) . . . . ?
C006 C00H C00R C00S -1.6(3) . . . . ?
C006 C00K C00P C00S -1.3(3) . . . . ?
C007 C009 C008 C00C -2.3(3) . . . . ?
C007 C009 C008 C00D 175.3(2) . . . . ?
C007 C00B C00E C00C -2.5(3) . . . . ?
C008 C00C C00E C00B 1.4(3) . . . . ?
C00F C00G C00Q C00U -0.1(3) . . . . ?
C00F C00O C00V C00U -0.6(4) . . . . ?
C00G C00Q C00U C00V 0.2(4) . . . . ?
C00H C00R C00S C00P 2.5(4) . . . . ?
C00I C00I C00L C00M -178.9(3) 4_565 . . . ?
C00I C00I C00L C00T 1.3(4) 4_565 . . . ?
C00I C00L C00M C00N 0.0(3) . . . . ?
C00I C00L C00T C00T 0.2(3) . . . 4_565 ?
C00J C00N C00M C00L -1.6(3) . . . . ?
C00K C00P C00S C00R -1.1(4) . . . . ?
C00L C00T C00T C00L -1.0(3) . . 4_565 4_565 ?
C00O C00V C00U C00Q 0.2(4) . . . . ?
